data_2211515
loop_
_publ_author_name
'Sonar, Vijayakumar N.'
'M. Venkataraj'
'Parkin, Sean'
'Crooks, Peter A.'

_publ_section_title
;
 (<i>Z</i>)-2-(Cyclohexylidene)-1-azabicyclo[2.2.2]octan-3-one
;
_journal_coeditor_code LH2243
_journal_issue 12
_journal_name_full 'Acta Crystallographica Section E'
_journal_page_first o5576
_journal_page_last o5577
_journal_paper_doi 10.1107/S1600536806047453
_journal_volume 62
_journal_year 2006
_chemical_formula_iupac 'C14 H21 N O'
_chemical_formula_moiety 'C14 H21 N O'
_chemical_formula_sum 'C14 H21 N O'
_chemical_formula_weight 219.32
_chemical_name_systematic
;
(Z)-2-(Cyclohexylidene)-1-azabicyclo[2.2.2]octan-3-one
;
_space_group_IT_number 4
_symmetry_cell_setting monoclinic
_symmetry_space_group_name_Hall 'P 2yb'
_symmetry_space_group_name_H-M 'P 1 21 1'
_atom_sites_solution_hydrogens geom
_atom_sites_solution_primary direct
_atom_sites_solution_secondary difmap
_audit_creation_method SHELXL-97
_cell_angle_alpha 90.00
_cell_angle_beta 101.5236(9)
_cell_angle_gamma 90.00
_cell_formula_units_Z 2
_cell_length_a 9.2795(2)
_cell_length_b 6.77780(10)
_cell_length_c 9.8401(2)
_cell_measurement_reflns_used 1487
_cell_measurement_temperature 90.0(2)
_cell_measurement_theta_max 27.48
_cell_measurement_theta_min 1.00
_cell_volume 606.41(2)
_computing_cell_refinement 'SCALEPACK (Otwinowski & Minor, 1997)'
_computing_data_collection 'COLLECT (Nonius, 1999)'
_computing_data_reduction 'DENZO--SMN (Otwinowski & Minor, 1997)'
_computing_molecular_graphics 'XP in SHELXTL (Sheldrick, 1995)'
_computing_publication_material
;
SHELX97-2 (Sheldrick, 1997) and local procedures
;
_computing_structure_refinement 'SHELXL97 (Sheldrick, 1997)'
_computing_structure_solution 'SHELXS97 (Sheldrick, 1997)'
_diffrn_ambient_temperature 90.0(2)
_diffrn_detector_area_resol_mean 18
_diffrn_measured_fraction_theta_full .997
_diffrn_measured_fraction_theta_max .997
_diffrn_measurement_device_type 'Nonius KappaCCD'
_diffrn_measurement_method '\w scans at fixed \c = 55\%'
_diffrn_radiation_monochromator graphite
_diffrn_radiation_source 'fine-focus sealed tube'
_diffrn_radiation_type MoK\a
_diffrn_radiation_wavelength 0.71073
_diffrn_reflns_av_R_equivalents 0.0140
_diffrn_reflns_av_sigmaI/netI 0.0233
_diffrn_reflns_limit_h_max 12
_diffrn_reflns_limit_h_min -11
_diffrn_reflns_limit_k_max 8
_diffrn_reflns_limit_k_min -8
_diffrn_reflns_limit_l_max 12
_diffrn_reflns_limit_l_min -12
_diffrn_reflns_number 2756
_diffrn_reflns_theta_full 27.48
_diffrn_reflns_theta_max 27.48
_diffrn_reflns_theta_min 2.11
_exptl_absorpt_coefficient_mu 0.075
_exptl_absorpt_correction_T_max 0.982
_exptl_absorpt_correction_T_min 0.971
_exptl_absorpt_correction_type multi-scan
_exptl_absorpt_process_details '(SCALEPACK; Otwinowski & Minor, 1997)'
_exptl_crystal_colour colourless
_exptl_crystal_density_diffrn 1.201
_exptl_crystal_density_method 'not measured'
_exptl_crystal_description 'cut block'
_exptl_crystal_F_000 240
_exptl_crystal_size_max 0.40
_exptl_crystal_size_mid 0.30
_exptl_crystal_size_min 0.25
_refine_diff_density_max .232
_refine_diff_density_min -.146
_refine_ls_extinction_method none
_refine_ls_goodness_of_fit_ref 1.034
_refine_ls_hydrogen_treatment constr
_refine_ls_matrix_type full
_refine_ls_number_parameters 145
_refine_ls_number_reflns 1498
_refine_ls_number_restraints 1
_refine_ls_restrained_S_all 1.033
_refine_ls_R_factor_all 0.0322
_refine_ls_R_factor_gt 0.0305
_refine_ls_shift/su_max 0.001
_refine_ls_shift/su_mean 0.000
_refine_ls_structure_factor_coef Fsqd
_refine_ls_weighting_details 'calc w=1/[\s^2^(Fo^2^)+(0.0399P)^2^+0.135P] where P=(Fo^2^+2Fc^2^)/3'
_refine_ls_weighting_scheme calc
_refine_ls_wR_factor_gt 0.0760
_refine_ls_wR_factor_ref 0.0774
_reflns_number_gt 1437
_reflns_number_total 1498
_reflns_threshold_expression I>2\s(I)
_cod_data_source_file lh2243.cif
_cod_data_source_block I
_cod_original_sg_symbol_H-M 'P 21'
_cod_database_code 2211515
_cod_database_fobs_code 2211515

loop_
_symmetry_equiv_pos_as_xyz
'x, y, z'
'-x, y+1/2, -z'

loop_
_atom_site_type_symbol
_atom_site_label
_atom_site_fract_x
_atom_site_fract_y
_atom_site_fract_z
_atom_site_U_iso_or_equiv
_atom_site_adp_type
_atom_site_calc_flag
_atom_site_refinement_flags
_atom_site_occupancy
N N1 0.03323(13) 0.3239(2) 0.67491(13) 0.0168(3) Uani d . 1
O O1 0.12395(13) 0.1092(2) 1.01770(11) 0.0259(3) Uani d . 1
C C1 0.31202(15) 0.5485(2) 0.77116(15) 0.0167(3) Uani d . 1
H H1 0.2315 0.6005 0.6968 0.020 Uiso calc R 1
C C2 0.42560(17) 0.4448(2) 0.70103(17) 0.0208(3) Uani d . 1
H H2A 0.5031 0.3845 0.7728 0.025 Uiso calc R 1
H H2B 0.3767 0.3380 0.6401 0.025 Uiso calc R 1
C C3 0.49587(17) 0.5909(3) 0.61509(16) 0.0217(3) Uani d . 1
H H3A 0.5718 0.5222 0.5749 0.026 Uiso calc R 1
H H3B 0.4198 0.6412 0.5376 0.026 Uiso calc R 1
C C4 0.56605(17) 0.7637(3) 0.70327(17) 0.0233(4) Uani d . 1
H H4A 0.6485 0.7151 0.7754 0.028 Uiso calc R 1
H H4B 0.6062 0.8588 0.6441 0.028 Uiso calc R 1
C C5 0.45413(18) 0.8672(3) 0.77210(17) 0.0231(4) Uani d . 1
H H5A 0.3771 0.9276 0.7000 0.028 Uiso calc R 1
H H5B 0.5034 0.9741 0.8326 0.028 Uiso calc R 1
C C6 0.38279(17) 0.7232(3) 0.85852(16) 0.0213(3) Uani d . 1
H H6A 0.3068 0.7934 0.8977 0.026 Uiso calc R 1
H H6B 0.4583 0.6737 0.9367 0.026 Uiso calc R 1
C C7 0.24625(16) 0.4029(2) 0.85586(15) 0.0179(3) Uani d . 1
H H7 0.2975 0.3801 0.9482 0.021 Uiso calc R 1
C C8 0.12236(16) 0.3030(2) 0.81294(15) 0.0159(3) Uani d . 1
C C9 0.02946(18) 0.1295(3) 0.60546(16) 0.0219(4) Uani d . 1
H H9A 0.1303 0.0932 0.5961 0.026 Uiso calc R 1
H H9B -0.0320 0.1394 0.5111 0.026 Uiso calc R 1
C C10 -0.03310(18) -0.0344(3) 0.68690(17) 0.0220(3) Uani d . 1
H H10A -0.1217 -0.0933 0.6282 0.026 Uiso calc R 1
H H10B 0.0410 -0.1399 0.7132 0.026 Uiso calc R 1
C C11 -0.07289(16) 0.0569(2) 0.81812(16) 0.0190(3) Uani d . 1
H H11 -0.1119 -0.0451 0.8748 0.023 Uiso calc R 1
C C12 0.06546(17) 0.1513(2) 0.89894(16) 0.0180(3) Uani d . 1
C C13 -0.18536(16) 0.2235(3) 0.77418(16) 0.0191(3) Uani d . 1
H H13A -0.2090 0.2879 0.8574 0.023 Uiso calc R 1
H H13B -0.2773 0.1686 0.7185 0.023 Uiso calc R 1
C C14 -0.11873(16) 0.3764(3) 0.68726(16) 0.0191(3) Uani d . 1
H H14A -0.1814 0.3848 0.5934 0.023 Uiso calc R 1
H H14B -0.1181 0.5078 0.7313 0.023 Uiso calc R 1

loop_
_atom_site_aniso_label
_atom_site_aniso_U_11
_atom_site_aniso_U_22
_atom_site_aniso_U_33
_atom_site_aniso_U_12
_atom_site_aniso_U_13
_atom_site_aniso_U_23
N1 0.0164(6) 0.0199(7) 0.0134(6) -0.0022(5) 0.0015(4) 0.0001(5)
O1 0.0301(6) 0.0271(7) 0.0182(5) -0.0032(5) -0.0005(4) 0.0068(5)
C1 0.0163(7) 0.0162(8) 0.0171(7) -0.0019(6) 0.0015(5) 0.0006(6)
C2 0.0228(7) 0.0162(8) 0.0244(8) -0.0005(6) 0.0069(6) -0.0011(7)
C3 0.0200(7) 0.0231(8) 0.0229(8) -0.0014(7) 0.0067(6) 0.0001(7)
C4 0.0194(7) 0.0250(9) 0.0244(8) -0.0058(7) 0.0017(6) 0.0043(7)
C5 0.0286(8) 0.0167(8) 0.0223(8) -0.0053(7) 0.0012(6) -0.0005(7)
C6 0.0240(8) 0.0190(8) 0.0207(8) -0.0034(7) 0.0041(6) -0.0022(7)
C7 0.0183(7) 0.0188(8) 0.0157(7) 0.0012(6) 0.0014(5) 0.0012(6)
C8 0.0159(7) 0.0163(7) 0.0155(7) 0.0009(6) 0.0028(5) 0.0011(6)
C9 0.0220(8) 0.0262(9) 0.0179(7) -0.0025(7) 0.0052(6) -0.0052(7)
C10 0.0219(7) 0.0190(8) 0.0247(8) -0.0015(7) 0.0037(6) -0.0044(7)
C11 0.0221(7) 0.0157(8) 0.0200(7) -0.0036(6) 0.0059(6) 0.0008(6)
C12 0.0207(7) 0.0158(7) 0.0178(7) 0.0000(6) 0.0047(6) 0.0016(6)
C13 0.0175(7) 0.0199(8) 0.0208(7) -0.0026(6) 0.0059(6) -0.0023(6)
C14 0.0167(7) 0.0193(8) 0.0208(7) -0.0007(6) 0.0025(5) 0.0023(7)

loop_
_atom_type_symbol
_atom_type_description
_atom_type_scat_dispersion_real
_atom_type_scat_dispersion_imag
_atom_type_scat_source
C C .0033 .0016 'International Tables Vol C Tables 4.2.6.8 and 6.1.1.4'
H H .0000 .0000 'International Tables Vol C Tables 4.2.6.8 and 6.1.1.4'
N N .0061 .0033 'International Tables Vol C Tables 4.2.6.8 and 6.1.1.4'
O O .0106 .0060 'International Tables Vol C Tables 4.2.6.8 and 6.1.1.4'

loop_
_geom_angle_atom_site_label_1
_geom_angle_atom_site_label_2
_geom_angle_atom_site_label_3
_geom_angle
_geom_angle_publ_flag
C8 N1 C9 107.57(12) y
C8 N1 C14 108.71(11) ?
C9 N1 C14 108.42(12) ?
C7 C1 C6 111.94(12) y
C7 C1 C2 109.89(13) y
C6 C1 C2 110.43(12) ?
C7 C1 H1 108.2 ?
C6 C1 H1 108.2 ?
C2 C1 H1 108.2 ?
C3 C2 C1 110.96(13) ?
C3 C2 H2A 109.4 ?
C1 C2 H2A 109.4 ?
C3 C2 H2B 109.4 ?
C1 C2 H2B 109.4 ?
H2A C2 H2B 108.0 ?
C4 C3 C2 111.31(13) ?
C4 C3 H3A 109.4 ?
C2 C3 H3A 109.4 ?
C4 C3 H3B 109.4 ?
C2 C3 H3B 109.4 ?
H3A C3 H3B 108.0 ?
C5 C4 C3 110.85(13) ?
C5 C4 H4A 109.5 ?
C3 C4 H4A 109.5 ?
C5 C4 H4B 109.5 ?
C3 C4 H4B 109.5 ?
H4A C4 H4B 108.1 ?
C4 C5 C6 111.33(14) ?
C4 C5 H5A 109.4 ?
C6 C5 H5A 109.4 ?
C4 C5 H5B 109.4 ?
C6 C5 H5B 109.4 ?
H5A C5 H5B 108.0 ?
C5 C6 C1 111.46(13) ?
C5 C6 H6A 109.3 ?
C1 C6 H6A 109.3 ?
C5 C6 H6B 109.3 ?
C1 C6 H6B 109.3 ?
H6A C6 H6B 108.0 ?
C8 C7 C1 125.57(13) ?
C8 C7 H7 117.2 ?
C1 C7 H7 117.2 ?
C7 C8 N1 122.95(13) ?
C7 C8 C12 123.52(13) ?
N1 C8 C12 113.46(12) y
N1 C9 C10 112.08(12) ?
N1 C9 H9A 109.2 ?
C10 C9 H9A 109.2 ?
N1 C9 H9B 109.2 ?
C10 C9 H9B 109.2 ?
H9A C9 H9B 107.9 ?
C11 C10 C9 108.83(13) ?
C11 C10 H10A 109.9 ?
C9 C10 H10A 109.9 ?
C11 C10 H10B 109.9 ?
C9 C10 H10B 109.9 ?
H10A C10 H10B 108.3 ?
C12 C11 C13 107.09(13) ?
C12 C11 C10 106.88(12) ?
C13 C11 C10 108.74(12) ?
C12 C11 H11 111.3 ?
C13 C11 H11 111.3 ?
C10 C11 H11 111.3 ?
O1 C12 C8 124.32(14) y
O1 C12 C11 125.01(15) y
C8 C12 C11 110.66(12) ?
C11 C13 C14 108.84(12) ?
C11 C13 H13A 109.9 ?
C14 C13 H13A 109.9 ?
C11 C13 H13B 109.9 ?
C14 C13 H13B 109.9 ?
H13A C13 H13B 108.3 ?
N1 C14 C13 112.08(13) ?
N1 C14 H14A 109.2 ?
C13 C14 H14A 109.2 ?
N1 C14 H14B 109.2 ?
C13 C14 H14B 109.2 ?
H14A C14 H14B 107.9 ?

loop_
_geom_bond_atom_site_label_1
_geom_bond_atom_site_label_2
_geom_bond_distance
_geom_bond_publ_flag
N1 C8 1.4492(18) y
N1 C9 1.481(2) ?
N1 C14 1.4826(19) ?
O1 C12 1.2200(19) y
C1 C7 1.498(2) ?
C1 C6 1.532(2) y
C1 C2 1.540(2) ?
C1 H1 1.0000 ?
C2 C3 1.530(2) ?
C2 H2A 0.9900 ?
C2 H2B 0.9900 ?
C3 C4 1.524(2) ?
C3 H3A 0.9900 ?
C3 H3B 0.9900 ?
C4 C5 1.520(2) ?
C4 H4A 0.9900 ?
C4 H4B 0.9900 ?
C5 C6 1.529(2) ?
C5 H5A 0.9900 ?
C5 H5B 0.9900 ?
C6 H6A 0.9900 ?
C6 H6B 0.9900 ?
C7 C8 1.328(2) y
C7 H7 0.9500 ?
C8 C12 1.494(2) y
C9 C10 1.549(2) ?
C9 H9A 0.9900 ?
C9 H9B 0.9900 ?
C10 C11 1.542(2) ?
C10 H10A 0.9900 ?
C10 H10B 0.9900 ?
C11 C12 1.511(2) ?
C11 C13 1.540(2) ?
C11 H11 1.0000 ?
C13 C14 1.549(2) ?
C13 H13A 0.9900 ?
C13 H13B 0.9900 ?
C14 H14A 0.9900 ?
C14 H14B 0.9900 ?

loop_
_geom_torsion_atom_site_label_1
_geom_torsion_atom_site_label_2
_geom_torsion_atom_site_label_3
_geom_torsion_atom_site_label_4
_geom_torsion
_geom_torsion_publ_flag
C7 C1 C2 C3 -179.34(12) ?
C6 C1 C2 C3 -55.37(17) ?
C1 C2 C3 C4 56.28(17) ?
C2 C3 C4 C5 -56.41(18) ?
C3 C4 C5 C6 56.03(18) ?
C4 C5 C6 C1 -55.96(18) ?
C7 C1 C6 C5 178.05(13) ?
C2 C1 C6 C5 55.26(17) ?
C6 C1 C7 C8 142.91(16) ?
C2 C1 C7 C8 -94.00(18) ?
C1 C7 C8 N1 -0.1(2) y
C1 C7 C8 C12 176.60(14) y
C9 N1 C8 C7 117.95(16) ?
C14 N1 C8 C7 -124.84(16) ?
C9 N1 C8 C12 -59.07(15) ?
C14 N1 C8 C12 58.13(16) ?
C8 N1 C9 C10 58.18(16) ?
C14 N1 C9 C10 -59.21(16) ?
N1 C9 C10 C11 -0.08(18) ?
C9 C10 C11 C12 -57.08(17) ?
C9 C10 C11 C13 58.22(16) ?
C7 C8 C12 O1 2.5(2) ?
N1 C8 C12 O1 179.55(16) y
C7 C8 C12 C11 -176.92(15) ?
N1 C8 C12 C11 0.08(18) ?
C13 C11 C12 O1 122.34(17) ?
C10 C11 C12 O1 -121.26(18) ?
C13 C11 C12 C8 -58.20(15) ?
C10 C11 C12 C8 58.20(16) ?
C12 C11 C13 C14 58.06(15) ?
C10 C11 C13 C14 -57.11(16) ?
C8 N1 C14 C13 -56.26(16) ?
C9 N1 C14 C13 60.40(15) ?
C11 C13 C14 N1 -1.84(17) ?

loop_
_cod_related_entry_id
_cod_related_entry_database
_cod_related_entry_code
1 ChemSpider 21178256
